data_2223614
loop_
_publ_author_name
'Song, Ming-Zhi'
'Fan, Chuan-Gang'

_publ_section_title
;
 (<i>E</i>)-<i>N</i>'-(2-Furylmethylene)benzohydrazide
;
_journal_coeditor_code BQ2168
_journal_issue 11
_journal_name_full 'Acta Crystallographica Section E'
_journal_page_first o2800
_journal_paper_doi 10.1107/S1600536809042251
_journal_volume 65
_journal_year 2009
_chemical_formula_iupac 'C12 H10 N2 O2'
_chemical_formula_moiety 'C12 H10 N2 O2'
_chemical_formula_sum 'C12 H10 N2 O2'
_chemical_formula_weight 214.22
_chemical_name_systematic
;
(<i>E</i>)-<i>N</i>'-(2-Furylmethylene)benzohydrazide
;
_space_group_IT_number 14
_symmetry_cell_setting monoclinic
_symmetry_space_group_name_Hall '-P 2ybc'
_symmetry_space_group_name_H-M 'P 1 21/c 1'
_atom_sites_solution_hydrogens geom
_atom_sites_solution_primary direct
_atom_sites_solution_secondary difmap
_audit_creation_method SHELXL-97
_cell_angle_alpha 90.00
_cell_angle_beta 110.6100(10)
_cell_angle_gamma 90.00
_cell_formula_units_Z 4
_cell_length_a 12.3955(11)
_cell_length_b 9.4777(9)
_cell_length_c 9.6845(10)
_cell_measurement_reflns_used 1760
_cell_measurement_temperature 298(2)
_cell_measurement_theta_max 25.598
_cell_measurement_theta_min 2.775
_cell_volume 1064.93(18)
_computing_cell_refinement 'SAINT (Siemens, 1996)'
_computing_data_collection 'SMART (Siemens, 1996)'
_computing_data_reduction 'SAINT (Siemens, 1996)'
_computing_molecular_graphics 'SHELXTL (Sheldrick, 2008)'
_computing_publication_material 'SHELXTL (Sheldrick, 2008)'
_computing_structure_refinement 'SHELXL97 (Sheldrick, 2008)'
_computing_structure_solution 'SHELXS97 (Sheldrick, 2008)'
_diffrn_ambient_temperature 298(2)
_diffrn_measured_fraction_theta_full 1.000
_diffrn_measured_fraction_theta_max 1.000
_diffrn_measurement_device_type 'Bruker SMART APEX  CCD area-detector'
_diffrn_measurement_method 'phi and omega scans'
_diffrn_radiation_monochromator graphite
_diffrn_radiation_source 'fine-focus sealed tube'
_diffrn_radiation_type MoK\a
_diffrn_radiation_wavelength 0.71073
_diffrn_reflns_av_R_equivalents 0.0316
_diffrn_reflns_av_sigmaI/netI 0.0322
_diffrn_reflns_limit_h_max 14
_diffrn_reflns_limit_h_min -14
_diffrn_reflns_limit_k_max 5
_diffrn_reflns_limit_k_min -11
_diffrn_reflns_limit_l_max 11
_diffrn_reflns_limit_l_min -11
_diffrn_reflns_number 5190
_diffrn_reflns_theta_full 25.02
_diffrn_reflns_theta_max 25.02
_diffrn_reflns_theta_min 1.76
_exptl_absorpt_coefficient_mu 0.093
_exptl_absorpt_correction_T_max 0.9725
_exptl_absorpt_correction_T_min 0.9610
_exptl_absorpt_correction_type multi-scan
_exptl_absorpt_process_details '(SADABS; Sheldrick, 1996)'
_exptl_crystal_colour green
_exptl_crystal_density_diffrn 1.336
_exptl_crystal_density_method 'not measured'
_exptl_crystal_description needle
_exptl_crystal_F_000 448
_exptl_crystal_size_max 0.43
_exptl_crystal_size_mid 0.38
_exptl_crystal_size_min 0.30
_refine_diff_density_max 0.179
_refine_diff_density_min -0.204
_refine_ls_extinction_method none
_refine_ls_goodness_of_fit_ref 1.052
_refine_ls_hydrogen_treatment constr
_refine_ls_matrix_type full
_refine_ls_number_parameters 145
_refine_ls_number_reflns 1882
_refine_ls_number_restraints 0
_refine_ls_restrained_S_all 1.052
_refine_ls_R_factor_all 0.0596
_refine_ls_R_factor_gt 0.0377
_refine_ls_shift/su_max 0.000
_refine_ls_shift/su_mean 0.000
_refine_ls_structure_factor_coef Fsqd
_refine_ls_weighting_details 'calc w=1/[\s^2^(Fo^2^)+(0.0444P)^2^+0.2066P] where P=(Fo^2^+2Fc^2^)/3'
_refine_ls_weighting_scheme calc
_refine_ls_wR_factor_gt 0.0877
_refine_ls_wR_factor_ref 0.1025
_reflns_number_gt 1360
_reflns_number_total 1882
_reflns_threshold_expression >2sigma(I)
_cod_data_source_file bq2168.cif
_cod_data_source_block I
_cod_depositor_comments
;
The following automatic conversions were performed:
'_symmetry_cell_setting' value 'Monoclinic' changed to 'monoclinic'
according to '/home/saulius/struct/CIF-dictionaries/cif_core.dic'
dictionary named 'cif_core.dic' version 2.4.1 from 2010-06-29.

Automatic conversion script
Id: cif_fix_enum 1527 2010-12-29 10:47:43Z saulius 

The following automatic conversions were performed:

'_symmetry_cell_setting' value 'Monoclinic' changed to 'monoclinic'
according to /home/saulius/struct/CIF-dictionaries/cif_core.dic
dictionary named 'cif_core.dic' version 2.4.1 from 2010-06-29.

Automatic conversion script
Id: cif_fix_values 1715 2011-07-08 13:25:40Z adriana 
;
_cod_original_sg_symbol_H-M 'P 21/c'
_cod_database_code 2223614
_cod_database_fobs_code 2223614

loop_
_symmetry_equiv_pos_as_xyz
'x, y, z'
'-x, y+1/2, -z+1/2'
'-x, -y, -z'
'x, -y-1/2, z-1/2'

loop_
_atom_site_type_symbol
_atom_site_label
_atom_site_fract_x
_atom_site_fract_y
_atom_site_fract_z
_atom_site_U_iso_or_equiv
_atom_site_adp_type
_atom_site_calc_flag
_atom_site_refinement_flags
_atom_site_occupancy
_atom_site_disorder_assembly
_atom_site_disorder_group
N N1 0.23549(11) 0.22758(14) 0.10288(15) 0.0393(4) Uani d . 1 . .
H H1 0.2462 0.2263 0.1956 0.047 Uiso calc R 1 . .
N N2 0.18065(12) 0.11622(15) 0.01303(15) 0.0394(4) Uani d . 1 . .
O O1 0.26227(11) 0.34211(13) -0.08757(13) 0.0525(4) Uani d . 1 . .
O O2 0.05357(11) -0.11197(14) -0.14345(14) 0.0552(4) Uani d . 1 . .
C C1 0.27183(14) 0.33810(18) 0.04323(18) 0.0369(4) Uani d . 1 . .
C C2 0.32908(13) 0.45449(17) 0.14650(18) 0.0357(4) Uani d . 1 . .
C C3 0.31657(15) 0.47508(18) 0.28218(19) 0.0439(4) Uani d . 1 . .
H H3 0.2698 0.4148 0.3122 0.053 Uiso calc R 1 . .
C C4 0.37320(17) 0.5846(2) 0.3724(2) 0.0539(5) Uani d . 1 . .
H H4 0.3642 0.5982 0.4628 0.065 Uiso calc R 1 . .
C C5 0.44318(17) 0.6740(2) 0.3290(2) 0.0576(6) Uani d . 1 . .
H H5 0.4822 0.7468 0.3908 0.069 Uiso calc R 1 . .
C C6 0.45522(16) 0.6555(2) 0.1942(2) 0.0553(5) Uani d . 1 . .
H H6 0.5019 0.7161 0.1646 0.066 Uiso calc R 1 . .
C C7 0.39802(15) 0.5469(2) 0.1033(2) 0.0460(5) Uani d . 1 . .
H H7 0.4057 0.5354 0.0118 0.055 Uiso calc R 1 . .
C C8 0.17622(14) 0.00187(18) 0.07975(19) 0.0407(4) Uani d . 1 . .
H H8 0.2088 -0.0011 0.1821 0.049 Uiso calc R 1 . .
C C9 0.12239(14) -0.12242(18) 0.00150(19) 0.0406(4) Uani d . 1 . .
C C10 0.12911(17) -0.2579(2) 0.0460(2) 0.0574(5) Uani d . 1 . .
H H10 0.1701 -0.2924 0.1398 0.069 Uiso calc R 1 . .
C C11 0.06160(19) -0.3374(2) -0.0779(3) 0.0693(6) Uani d . 1 . .
H H11 0.0504 -0.4346 -0.0818 0.083 Uiso calc R 1 . .
C C12 0.01745(18) -0.2464(3) -0.1875(3) 0.0635(6) Uani d . 1 . .
H H12 -0.0316 -0.2708 -0.2817 0.076 Uiso calc R 1 . .

loop_
_atom_site_aniso_label
_atom_site_aniso_U_11
_atom_site_aniso_U_22
_atom_site_aniso_U_33
_atom_site_aniso_U_12
_atom_site_aniso_U_13
_atom_site_aniso_U_23
N1 0.0512(9) 0.0397(8) 0.0276(7) -0.0026(7) 0.0147(6) -0.0027(6)
N2 0.0459(8) 0.0386(8) 0.0341(8) -0.0018(7) 0.0146(6) -0.0038(7)
O1 0.0821(9) 0.0482(8) 0.0309(7) -0.0056(7) 0.0245(6) -0.0012(6)
O2 0.0565(8) 0.0579(9) 0.0459(8) -0.0045(7) 0.0116(6) -0.0062(7)
C1 0.0414(9) 0.0386(10) 0.0318(9) 0.0061(8) 0.0142(7) 0.0030(8)
C2 0.0383(9) 0.0362(9) 0.0332(9) 0.0047(7) 0.0134(7) 0.0017(8)
C3 0.0554(11) 0.0432(10) 0.0381(10) -0.0067(9) 0.0225(8) -0.0012(8)
C4 0.0699(13) 0.0579(13) 0.0391(11) -0.0131(10) 0.0257(10) -0.0102(9)
C5 0.0634(12) 0.0576(13) 0.0502(12) -0.0191(11) 0.0180(10) -0.0126(10)
C6 0.0571(12) 0.0598(13) 0.0522(12) -0.0185(10) 0.0233(10) -0.0014(10)
C7 0.0509(11) 0.0534(11) 0.0386(10) -0.0041(9) 0.0218(9) 0.0008(9)
C8 0.0451(10) 0.0430(10) 0.0338(9) 0.0013(8) 0.0136(8) -0.0006(8)
C9 0.0428(10) 0.0429(11) 0.0378(10) 0.0015(8) 0.0162(8) -0.0012(8)
C10 0.0647(13) 0.0460(12) 0.0627(13) 0.0011(10) 0.0241(11) 0.0039(11)
C11 0.0781(15) 0.0457(12) 0.0926(19) -0.0118(12) 0.0406(14) -0.0163(13)
C12 0.0560(12) 0.0711(15) 0.0633(14) -0.0171(12) 0.0210(11) -0.0292(13)

loop_
_atom_type_symbol
_atom_type_description
_atom_type_scat_dispersion_real
_atom_type_scat_dispersion_imag
_atom_type_scat_source
C C 0.0033 0.0016 'International Tables Vol C Tables 4.2.6.8 and 6.1.1.4'
H H 0.0000 0.0000 'International Tables Vol C Tables 4.2.6.8 and 6.1.1.4'
O O 0.0106 0.0060 'International Tables Vol C Tables 4.2.6.8 and 6.1.1.4'
N N 0.0061 0.0033 'International Tables Vol C Tables 4.2.6.8 and 6.1.1.4'

loop_
_geom_angle_atom_site_label_1
_geom_angle_atom_site_label_2
_geom_angle_atom_site_label_3
_geom_angle_site_symmetry_1
_geom_angle_site_symmetry_3
_geom_angle
_geom_angle_publ_flag
C1 N1 N2 . . 119.16(13) ?
C1 N1 H1 . . 120.4 ?
N2 N1 H1 . . 120.4 ?
C8 N2 N1 . . 115.43(14) ?
C9 O2 C12 . . 105.68(16) ?
O1 C1 N1 . . 122.65(16) ?
O1 C1 C2 . . 121.24(15) ?
N1 C1 C2 . . 116.08(14) ?
C7 C2 C3 . . 118.82(16) ?
C7 C2 C1 . . 117.59(15) ?
C3 C2 C1 . . 123.59(15) ?
C4 C3 C2 . . 120.22(17) ?
C4 C3 H3 . . 119.9 ?
C2 C3 H3 . . 119.9 ?
C3 C4 C5 . . 120.23(18) ?
C3 C4 H4 . . 119.9 ?
C5 C4 H4 . . 119.9 ?
C6 C5 C4 . . 120.03(18) ?
C6 C5 H5 . . 120.0 ?
C4 C5 H5 . . 120.0 ?
C5 C6 C7 . . 119.89(18) ?
C5 C6 H6 . . 120.1 ?
C7 C6 H6 . . 120.1 ?
C6 C7 C2 . . 120.79(17) ?
C6 C7 H7 . . 119.6 ?
C2 C7 H7 . . 119.6 ?
N2 C8 C9 . . 121.81(16) ?
N2 C8 H8 . . 119.1 ?
C9 C8 H8 . . 119.1 ?
C10 C9 O2 . . 110.11(16) ?
C10 C9 C8 . . 130.51(17) ?
O2 C9 C8 . . 119.36(15) ?
C9 C10 C11 . . 106.54(19) ?
C9 C10 H10 . . 126.7 ?
C11 C10 H10 . . 126.7 ?
C12 C11 C10 . . 106.65(19) ?
C12 C11 H11 . . 126.7 ?
C10 C11 H11 . . 126.7 ?
C11 C12 O2 . . 111.01(18) ?
C11 C12 H12 . . 124.5 ?
O2 C12 H12 . . 124.5 ?

loop_
_geom_bond_atom_site_label_1
_geom_bond_atom_site_label_2
_geom_bond_site_symmetry_2
_geom_bond_distance
_geom_bond_publ_flag
N1 C1 . 1.348(2) ?
N1 N2 . 1.3844(19) ?
N1 H1 . 0.8600 ?
N2 C8 . 1.273(2) ?
O1 C1 . 1.2306(19) ?
O2 C9 . 1.366(2) ?
O2 C12 . 1.368(2) ?
C1 C2 . 1.490(2) ?
C2 C7 . 1.387(2) ?
C2 C3 . 1.390(2) ?
C3 C4 . 1.379(2) ?
C3 H3 . 0.9300 ?
C4 C5 . 1.380(3) ?
C4 H4 . 0.9300 ?
C5 C6 . 1.376(3) ?
C5 H5 . 0.9300 ?
C6 C7 . 1.377(3) ?
C6 H6 . 0.9300 ?
C7 H7 . 0.9300 ?
C8 C9 . 1.432(2) ?
C8 H8 . 0.9300 ?
C9 C10 . 1.348(3) ?
C10 C11 . 1.415(3) ?
C10 H10 . 0.9300 ?
C11 C12 . 1.327(3) ?
C11 H11 . 0.9300 ?
C12 H12 . 0.9300 ?

loop_
_geom_hbond_atom_site_label_D
_geom_hbond_atom_site_label_H
_geom_hbond_atom_site_label_A
_geom_hbond_site_symmetry_A
_geom_hbond_distance_DH
_geom_hbond_distance_HA
_geom_hbond_distance_DA
_geom_hbond_angle_DHA
N1 H1 O1 4_566 0.86 2.14 2.972(2) 162.9
C10 H10 Cg1 1_545 0.93 2.8446 3.498(2) 128.3

loop_
_cod_related_entry_id
_cod_related_entry_database
_cod_related_entry_code
1 ChemSpider 4496552
